data_2227153
loop_
_publ_author_name
'Ballo, Daouda'
'Ahabchane, Noureddine Hamou'
'Zouihri, Hafid'
'Essassi, El Mokhtar'
'Ng, Seik Weng'

_publ_section_title
;
 1-[2-(2-Oxo-1,3-oxazolidin-3-yl)ethyl]-4-phenyl-1<i>H</i>-1,5-benzodiazepin-2(3<i>H</i>)-one
;
_journal_coeditor_code ZS2052
_journal_issue 8
_journal_name_full 'Acta Crystallographica Section E'
_journal_page_first o2080
_journal_paper_doi 10.1107/S160053681002828X
_journal_volume 66
_journal_year 2010
_chemical_formula_iupac 'C20 H19 N3 O3'
_chemical_formula_moiety 'C20 H19 N3 O3'
_chemical_formula_sum 'C20 H19 N3 O3'
_chemical_formula_weight 349.38
_chemical_name_systematic
;
1-[2-(2-Oxo-1,3-oxazolidin-3-yl)ethyl]-4-phenyl-1<i>H</i>-
1,5-benzodiazepin-2(3<i>H</i>)-one
;
_space_group_IT_number 19
_symmetry_cell_setting orthorhombic
_symmetry_space_group_name_Hall 'P 2ac 2ab'
_symmetry_space_group_name_H-M 'P 21 21 21'
_atom_sites_solution_hydrogens geom
_atom_sites_solution_primary direct
_atom_sites_solution_secondary difmap
_audit_creation_method SHELXL97
_cell_angle_alpha 90.00
_cell_angle_beta 90.00
_cell_angle_gamma 90.00
_cell_formula_units_Z 4
_cell_length_a 9.0163(5)
_cell_length_b 11.6671(6)
_cell_length_c 16.2019(8)
_cell_measurement_reflns_used 2227
_cell_measurement_temperature 293(2)
_cell_measurement_theta_max 21.0
_cell_measurement_theta_min 2.9
_cell_volume 1704.34(15)
_computing_cell_refinement 'SAINT (Bruker, 2008)'
_computing_data_collection 'APEX2 (Bruker, 2008)'
_computing_data_reduction 'SAINT (Bruker, 2008)'
_computing_molecular_graphics 'X-SEED (Barbour, 2001)'
_computing_publication_material 'publCIF (Westrip, 2010)'
_computing_structure_refinement 'SHELXL97 (Sheldrick, 2008)'
_computing_structure_solution 'SHELXS97 (Sheldrick, 2008)'
_diffrn_ambient_temperature 293(2)
_diffrn_measured_fraction_theta_full 0.994
_diffrn_measured_fraction_theta_max 0.994
_diffrn_measurement_device_type 'Bruker X8 APEXII'
_diffrn_measurement_method '\f and \w scans'
_diffrn_radiation_monochromator graphite
_diffrn_radiation_source 'fine-focus sealed tube'
_diffrn_radiation_type MoK\a
_diffrn_radiation_wavelength 0.71073
_diffrn_reflns_av_R_equivalents 0.0390
_diffrn_reflns_av_sigmaI/netI 0.0339
_diffrn_reflns_limit_h_max 10
_diffrn_reflns_limit_h_min -11
_diffrn_reflns_limit_k_max 13
_diffrn_reflns_limit_k_min -14
_diffrn_reflns_limit_l_max 14
_diffrn_reflns_limit_l_min -20
_diffrn_reflns_number 9253
_diffrn_reflns_theta_full 26.66
_diffrn_reflns_theta_max 26.66
_diffrn_reflns_theta_min 2.86
_diffrn_standards_number 0
_exptl_absorpt_coefficient_mu 0.093
_exptl_absorpt_correction_type none
_exptl_crystal_colour Colorless
_exptl_crystal_density_diffrn 1.362
_exptl_crystal_density_method 'not measured'
_exptl_crystal_description Prism
_exptl_crystal_F_000 736
_exptl_crystal_size_max 0.25
_exptl_crystal_size_mid 0.25
_exptl_crystal_size_min 0.15
_refine_diff_density_max 0.119
_refine_diff_density_min -0.161
_refine_ls_extinction_method none
_refine_ls_goodness_of_fit_ref 0.895
_refine_ls_hydrogen_treatment constr
_refine_ls_matrix_type full
_refine_ls_number_parameters 235
_refine_ls_number_reflns 2053
_refine_ls_number_restraints 0
_refine_ls_restrained_S_all 0.895
_refine_ls_R_factor_all 0.0535
_refine_ls_R_factor_gt 0.0362
_refine_ls_shift/su_max 0.001
_refine_ls_shift/su_mean 0.001
_refine_ls_structure_factor_coef Fsqd
_refine_ls_weighting_details 'calc w=1/[\s^2^(Fo^2^)+(0.0742P)^2^] where P=(Fo^2^+2Fc^2^)/3'
_refine_ls_weighting_scheme calc
_refine_ls_wR_factor_gt 0.0919
_refine_ls_wR_factor_ref 0.1023
_reflns_number_gt 1578
_reflns_number_total 2053
_reflns_threshold_expression I>2\s(I)
_cod_data_source_file zs2052.cif
_cod_data_source_block I
_cod_database_code 2227153
_cod_database_fobs_code 2227153

loop_
_symmetry_equiv_pos_as_xyz
'x, y, z'
'-x+1/2, -y, z+1/2'
'x+1/2, -y+1/2, -z'
'-x, y+1/2, -z+1/2'

loop_
_atom_site_type_symbol
_atom_site_label
_atom_site_fract_x
_atom_site_fract_y
_atom_site_fract_z
_atom_site_U_iso_or_equiv
_atom_site_adp_type
_atom_site_calc_flag
_atom_site_refinement_flags
_atom_site_occupancy
_atom_site_disorder_assembly
_atom_site_disorder_group
N N1 0.3905(2) 0.62919(16) 0.33575(12) 0.0439(5) Uani d . 1 . .
N N2 0.1611(2) 0.45822(16) 0.37488(12) 0.0416(5) Uani d . 1 . .
N N3 0.4287(2) 0.61202(17) 0.51545(12) 0.0458(5) Uani d . 1 . .
O O1 0.5951(2) 0.51620(17) 0.32572(12) 0.0669(5) Uani d . 1 . .
O O2 0.1947(2) 0.60716(17) 0.57036(13) 0.0677(6) Uani d . 1 . .
O O3 0.3700(2) 0.48444(16) 0.61065(11) 0.0629(5) Uani d . 1 . .
C C1 0.2372(3) 0.6471(2) 0.31906(14) 0.0434(5) Uani d . 1 . .
C C2 0.1935(3) 0.7508(2) 0.28491(17) 0.0597(7) Uani d . 1 . .
H H2 0.2650 0.8049 0.2710 0.072 Uiso calc R 1 . .
C C3 0.0461(4) 0.7750(2) 0.27117(19) 0.0697(8) Uani d . 1 . .
H H3 0.0181 0.8445 0.2477 0.084 Uiso calc R 1 . .
C C4 -0.0596(3) 0.6950(3) 0.29269(17) 0.0646(8) Uani d . 1 . .
H H4 -0.1594 0.7110 0.2841 0.078 Uiso calc R 1 . .
C C5 -0.0192(3) 0.5927(2) 0.32647(15) 0.0520(6) Uani d . 1 . .
H H5 -0.0921 0.5403 0.3414 0.062 Uiso calc R 1 . .
C C6 0.1301(3) 0.5651(2) 0.33911(13) 0.0416(5) Uani d . 1 . .
C C7 0.2709(3) 0.39924(19) 0.34851(13) 0.0405(5) Uani d . 1 . .
C C8 0.3658(3) 0.4400(2) 0.27737(14) 0.0477(6) Uani d . 1 . .
H H8A 0.4248 0.3775 0.2554 0.057 Uiso calc R 1 . .
H H8B 0.3046 0.4710 0.2335 0.057 Uiso calc R 1 . .
C C9 0.4635(3) 0.5312(2) 0.31346(14) 0.0467(6) Uani d . 1 . .
C C10 0.4696(3) 0.7153(2) 0.38443(15) 0.0516(6) Uani d . 1 . .
H H10A 0.4560 0.7899 0.3592 0.062 Uiso calc R 1 . .
H H10B 0.5748 0.6979 0.3839 0.062 Uiso calc R 1 . .
C C11 0.4161(3) 0.7200(2) 0.47313(15) 0.0483(6) Uani d . 1 . .
H H11A 0.4732 0.7772 0.5027 0.058 Uiso calc R 1 . .
H H11B 0.3131 0.7440 0.4737 0.058 Uiso calc R 1 . .
C C12 0.3193(3) 0.5726(2) 0.56469(15) 0.0480(6) Uani d . 1 . .
C C13 0.5683(3) 0.5585(3) 0.53446(17) 0.0590(7) Uani d . 1 . .
H H13A 0.6327 0.6096 0.5652 0.071 Uiso calc R 1 . .
H H13B 0.6190 0.5333 0.4849 0.071 Uiso calc R 1 . .
C C14 0.5192(4) 0.4584(3) 0.58632(19) 0.0697(8) Uani d . 1 . .
H H14A 0.5224 0.3879 0.5546 0.084 Uiso calc R 1 . .
H H14B 0.5826 0.4500 0.6343 0.084 Uiso calc R 1 . .
C C15 0.3119(3) 0.29286(18) 0.39276(14) 0.0415(5) Uani d . 1 . .
C C16 0.2634(3) 0.2771(2) 0.47373(17) 0.0542(6) Uani d . 1 . .
H H16 0.2040 0.3321 0.4989 0.065 Uiso calc R 1 . .
C C17 0.3038(4) 0.1793(3) 0.51664(19) 0.0674(8) Uani d . 1 . .
H H17 0.2710 0.1690 0.5706 0.081 Uiso calc R 1 . .
C C18 0.3914(3) 0.0977(3) 0.4807(2) 0.0658(8) Uani d . 1 . .
H H18 0.4195 0.0331 0.5104 0.079 Uiso calc R 1 . .
C C19 0.4373(4) 0.1114(3) 0.4010(2) 0.0701(8) Uani d . 1 . .
H H19 0.4946 0.0551 0.3759 0.084 Uiso calc R 1 . .
C C20 0.3988(3) 0.2088(2) 0.35785(18) 0.0604(7) Uani d . 1 . .
H H20 0.4323 0.2180 0.3040 0.072 Uiso calc R 1 . .

loop_
_atom_site_aniso_label
_atom_site_aniso_U_11
_atom_site_aniso_U_22
_atom_site_aniso_U_33
_atom_site_aniso_U_12
_atom_site_aniso_U_13
_atom_site_aniso_U_23
N1 0.0423(11) 0.0491(11) 0.0402(10) -0.0064(9) -0.0003(9) 0.0029(9)
N2 0.0395(11) 0.0438(10) 0.0415(10) -0.0009(9) -0.0001(8) -0.0040(9)
N3 0.0414(11) 0.0531(11) 0.0428(11) 0.0005(9) 0.0037(9) 0.0065(9)
O1 0.0407(10) 0.0837(13) 0.0761(13) 0.0036(10) 0.0055(9) 0.0061(12)
O2 0.0511(11) 0.0706(12) 0.0815(13) 0.0082(11) 0.0214(10) 0.0049(10)
O3 0.0706(12) 0.0607(11) 0.0575(11) 0.0065(10) 0.0181(10) 0.0150(9)
C1 0.0470(13) 0.0482(13) 0.0351(12) 0.0017(11) -0.0029(11) -0.0027(11)
C2 0.0711(18) 0.0510(14) 0.0570(16) 0.0016(14) -0.0068(15) 0.0076(12)
C3 0.080(2) 0.0593(16) 0.0695(19) 0.0250(16) -0.0144(17) 0.0092(15)
C4 0.0580(17) 0.0736(18) 0.0623(17) 0.0226(16) -0.0112(15) -0.0051(15)
C5 0.0434(13) 0.0644(16) 0.0483(14) 0.0065(12) -0.0018(11) -0.0093(13)
C6 0.0447(12) 0.0465(13) 0.0335(11) 0.0032(10) -0.0008(10) -0.0061(10)
C7 0.0412(13) 0.0444(11) 0.0358(11) -0.0024(10) -0.0031(10) -0.0058(10)
C8 0.0558(14) 0.0542(13) 0.0330(11) 0.0057(12) 0.0038(11) -0.0049(11)
C9 0.0436(14) 0.0599(14) 0.0367(12) 0.0005(12) 0.0069(11) 0.0080(11)
C10 0.0551(14) 0.0547(13) 0.0451(13) -0.0174(12) -0.0012(12) 0.0062(11)
C11 0.0559(15) 0.0455(13) 0.0435(13) -0.0049(11) 0.0009(12) 0.0003(10)
C12 0.0544(15) 0.0460(13) 0.0434(13) 0.0008(12) 0.0077(11) -0.0045(11)
C13 0.0464(14) 0.0794(19) 0.0513(15) 0.0070(13) 0.0019(12) 0.0094(14)
C14 0.0655(18) 0.0788(19) 0.0650(17) 0.0178(16) 0.0061(15) 0.0164(16)
C15 0.0388(11) 0.0417(11) 0.0440(13) -0.0032(10) -0.0055(10) -0.0049(10)
C16 0.0557(15) 0.0557(14) 0.0512(15) -0.0024(12) -0.0012(13) 0.0025(13)
C17 0.0756(19) 0.0734(18) 0.0532(16) -0.0086(17) -0.0077(15) 0.0144(15)
C18 0.0613(17) 0.0592(17) 0.077(2) 0.0008(14) -0.0237(16) 0.0153(15)
C19 0.074(2) 0.0600(17) 0.077(2) 0.0218(15) -0.0054(17) -0.0025(15)
C20 0.0643(18) 0.0614(16) 0.0554(16) 0.0138(14) -0.0014(14) -0.0048(13)

loop_
_atom_type_symbol
_atom_type_description
_atom_type_scat_dispersion_real
_atom_type_scat_dispersion_imag
_atom_type_scat_source
C C 0.0033 0.0000 'International Tables Vol C Tables 4.2.6.8 and 6.1.1.4'
H H 0.0000 0.0000 'International Tables Vol C Tables 4.2.6.8 and 6.1.1.4'
N N 0.0061 0.0000 'International Tables Vol C Tables 4.2.6.8 and 6.1.1.4'
O O 0.0106 0.0000 'International Tables Vol C Tables 4.2.6.8 and 6.1.1.4'

loop_
_geom_angle_atom_site_label_1
_geom_angle_atom_site_label_2
_geom_angle_atom_site_label_3
_geom_angle_site_symmetry_1
_geom_angle_site_symmetry_3
_geom_angle
_geom_angle_publ_flag
C9 N1 C1 . . 122.7(2) ?
C9 N1 C10 . . 118.8(2) ?
C1 N1 C10 . . 118.3(2) ?
C7 N2 C6 . . 119.6(2) ?
C12 N3 C11 . . 121.5(2) ?
C12 N3 C13 . . 111.40(19) ?
C11 N3 C13 . . 123.5(2) ?
C12 O3 C14 . . 109.1(2) ?
C2 C1 C6 . . 119.6(2) ?
C2 C1 N1 . . 118.7(2) ?
C6 C1 N1 . . 121.7(2) ?
C3 C2 C1 . . 121.2(3) ?
C3 C2 H2 . . 119.4 ?
C1 C2 H2 . . 119.4 ?
C2 C3 C4 . . 119.1(3) ?
C2 C3 H3 . . 120.4 ?
C4 C3 H3 . . 120.4 ?
C5 C4 C3 . . 120.7(3) ?
C5 C4 H4 . . 119.7 ?
C3 C4 H4 . . 119.7 ?
C4 C5 C6 . . 121.1(3) ?
C4 C5 H5 . . 119.4 ?
C6 C5 H5 . . 119.4 ?
C1 C6 C5 . . 118.3(2) ?
C1 C6 N2 . . 124.5(2) ?
C5 C6 N2 . . 117.2(2) ?
N2 C7 C15 . . 118.8(2) ?
N2 C7 C8 . . 121.6(2) ?
C15 C7 C8 . . 119.5(2) ?
C9 C8 C7 . . 104.95(17) ?
C9 C8 H8A . . 110.8 ?
C7 C8 H8A . . 110.8 ?
C9 C8 H8B . . 110.8 ?
C7 C8 H8B . . 110.8 ?
H8A C8 H8B . . 108.8 ?
O1 C9 N1 . . 123.2(2) ?
O1 C9 C8 . . 122.3(2) ?
N1 C9 C8 . . 114.4(2) ?
N1 C10 C11 . . 112.4(2) ?
N1 C10 H10A . . 109.1 ?
C11 C10 H10A . . 109.1 ?
N1 C10 H10B . . 109.1 ?
C11 C10 H10B . . 109.1 ?
H10A C10 H10B . . 107.9 ?
N3 C11 C10 . . 113.2(2) ?
N3 C11 H11A . . 108.9 ?
C10 C11 H11A . . 108.9 ?
N3 C11 H11B . . 108.9 ?
C10 C11 H11B . . 108.9 ?
H11A C11 H11B . . 107.7 ?
O2 C12 O3 . . 122.2(2) ?
O2 C12 N3 . . 128.1(2) ?
O3 C12 N3 . . 109.8(2) ?
N3 C13 C14 . . 101.5(2) ?
N3 C13 H13A . . 111.5 ?
C14 C13 H13A . . 111.5 ?
N3 C13 H13B . . 111.5 ?
C14 C13 H13B . . 111.5 ?
H13A C13 H13B . . 109.3 ?
O3 C14 C13 . . 105.4(2) ?
O3 C14 H14A . . 110.7 ?
C13 C14 H14A . . 110.7 ?
O3 C14 H14B . . 110.7 ?
C13 C14 H14B . . 110.7 ?
H14A C14 H14B . . 108.8 ?
C20 C15 C16 . . 118.1(2) ?
C20 C15 C7 . . 122.7(2) ?
C16 C15 C7 . . 119.2(2) ?
C17 C16 C15 . . 119.9(3) ?
C17 C16 H16 . . 120.0 ?
C15 C16 H16 . . 120.0 ?
C18 C17 C16 . . 120.7(3) ?
C18 C17 H17 . . 119.6 ?
C16 C17 H17 . . 119.6 ?
C19 C18 C17 . . 119.8(3) ?
C19 C18 H18 . . 120.1 ?
C17 C18 H18 . . 120.1 ?
C18 C19 C20 . . 120.0(3) ?
C18 C19 H19 . . 120.0 ?
C20 C19 H19 . . 120.0 ?
C15 C20 C19 . . 121.4(3) ?
C15 C20 H20 . . 119.3 ?
C19 C20 H20 . . 119.3 ?

loop_
_geom_bond_atom_site_label_1
_geom_bond_atom_site_label_2
_geom_bond_site_symmetry_2
_geom_bond_distance
_geom_bond_publ_flag
N1 C9 . 1.367(3) ?
N1 C1 . 1.424(3) ?
N1 C10 . 1.463(3) ?
N2 C7 . 1.280(3) ?
N2 C6 . 1.403(3) ?
N3 C12 . 1.350(3) ?
N3 C11 . 1.439(3) ?
N3 C13 . 1.439(3) ?
O1 C9 . 1.216(3) ?
O2 C12 . 1.197(3) ?
O3 C12 . 1.350(3) ?
O3 C14 . 1.435(4) ?
C1 C2 . 1.387(3) ?
C1 C6 . 1.398(3) ?
C2 C3 . 1.377(4) ?
C2 H2 . 0.9300 ?
C3 C4 . 1.378(4) ?
C3 H3 . 0.9300 ?
C4 C5 . 1.363(4) ?
C4 H4 . 0.9300 ?
C5 C6 . 1.399(3) ?
C5 H5 . 0.9300 ?
C7 C15 . 1.480(3) ?
C7 C8 . 1.512(3) ?
C8 C9 . 1.501(3) ?
C8 H8A . 0.9700 ?
C8 H8B . 0.9700 ?
C10 C11 . 1.517(4) ?
C10 H10A . 0.9700 ?
C10 H10B . 0.9700 ?
C11 H11A . 0.9700 ?
C11 H11B . 0.9700 ?
C13 C14 . 1.505(4) ?
C13 H13A . 0.9700 ?
C13 H13B . 0.9700 ?
C14 H14A . 0.9700 ?
C14 H14B . 0.9700 ?
C15 C20 . 1.377(3) ?
C15 C16 . 1.395(4) ?
C16 C17 . 1.385(4) ?
C16 H16 . 0.9300 ?
C17 C18 . 1.367(4) ?
C17 H17 . 0.9300 ?
C18 C19 . 1.364(5) ?
C18 H18 . 0.9300 ?
C19 C20 . 1.379(4) ?
C19 H19 . 0.9300 ?
C20 H20 . 0.9300 ?

loop_
_geom_torsion_atom_site_label_1
_geom_torsion_atom_site_label_2
_geom_torsion_atom_site_label_3
_geom_torsion_atom_site_label_4
_geom_torsion_site_symmetry_1
_geom_torsion_site_symmetry_2
_geom_torsion_site_symmetry_3
_geom_torsion_site_symmetry_4
_geom_torsion
_geom_torsion_publ_flag
C9 N1 C1 C2 . . . . -132.7(2) ?
C10 N1 C1 C2 . . . . 52.3(3) ?
C9 N1 C1 C6 . . . . 49.8(3) ?
C10 N1 C1 C6 . . . . -125.2(2) ?
C6 C1 C2 C3 . . . . 0.7(4) ?
N1 C1 C2 C3 . . . . -176.8(3) ?
C1 C2 C3 C4 . . . . 0.7(5) ?
C2 C3 C4 C5 . . . . -0.6(4) ?
C3 C4 C5 C6 . . . . -1.0(4) ?
C2 C1 C6 C5 . . . . -2.2(3) ?
N1 C1 C6 C5 . . . . 175.2(2) ?
C2 C1 C6 N2 . . . . -179.1(2) ?
N1 C1 C6 N2 . . . . -1.6(3) ?
C4 C5 C6 C1 . . . . 2.4(4) ?
C4 C5 C6 N2 . . . . 179.5(2) ?
C7 N2 C6 C1 . . . . -42.9(3) ?
C7 N2 C6 C5 . . . . 140.2(2) ?
C6 N2 C7 C15 . . . . 173.44(19) ?
C6 N2 C7 C8 . . . . -2.2(3) ?
N2 C7 C8 C9 . . . . 76.5(3) ?
C15 C7 C8 C9 . . . . -99.1(2) ?
C1 N1 C9 O1 . . . . 178.2(2) ?
C10 N1 C9 O1 . . . . -6.8(3) ?
C1 N1 C9 C8 . . . . -5.5(3) ?
C10 N1 C9 C8 . . . . 169.45(19) ?
C7 C8 C9 O1 . . . . 107.4(3) ?
C7 C8 C9 N1 . . . . -68.8(2) ?
C9 N1 C10 C11 . . . . -108.0(2) ?
C1 N1 C10 C11 . . . . 67.3(3) ?
C12 N3 C11 C10 . . . . -137.1(2) ?
C13 N3 C11 C10 . . . . 66.2(3) ?
N1 C10 C11 N3 . . . . 57.5(3) ?
C14 O3 C12 O2 . . . . 176.3(3) ?
C14 O3 C12 N3 . . . . -4.3(3) ?
C11 N3 C12 O2 . . . . 12.8(4) ?
C13 N3 C12 O2 . . . . 172.0(3) ?
C11 N3 C12 O3 . . . . -166.5(2) ?
C13 N3 C12 O3 . . . . -7.3(3) ?
C12 N3 C13 C14 . . . . 14.8(3) ?
C11 N3 C13 C14 . . . . 173.5(2) ?
C12 O3 C14 C13 . . . . 13.4(3) ?
N3 C13 C14 O3 . . . . -16.4(3) ?
N2 C7 C15 C20 . . . . 161.8(2) ?
C8 C7 C15 C20 . . . . -22.5(3) ?
N2 C7 C15 C16 . . . . -19.4(3) ?
C8 C7 C15 C16 . . . . 156.3(2) ?
C20 C15 C16 C17 . . . . 0.4(4) ?
C7 C15 C16 C17 . . . . -178.4(2) ?
C15 C16 C17 C18 . . . . 0.2(4) ?
C16 C17 C18 C19 . . . . -1.3(4) ?
C17 C18 C19 C20 . . . . 1.8(5) ?
C16 C15 C20 C19 . . . . 0.1(4) ?
C7 C15 C20 C19 . . . . 178.9(3) ?
C18 C19 C20 C15 . . . . -1.2(5) ?

loop_
_cod_related_entry_id
_cod_related_entry_database
_cod_related_entry_code
1 ChemSpider 24745584
